data_4077946
loop_
_publ_author_name
'Oertel, Anna Magdalena'
'Ritleng, Vincent'
'Chetcuti, Michael J.'

_publ_section_title
;
 Synthesis and Catalytic Activity in Suzuki Coupling of Nickel Complexes
 Bearingn-Butyl- and Triethoxysilylpropyl-Substituted NHC Ligands: Toward
 the Heterogenization of Molecular Catalysts
;
_journal_issue 7
_journal_name_full Organometallics
_journal_page_first 2829
_journal_paper_doi 10.1021/om201101g
_journal_volume 31
_journal_year 2012
_chemical_formula_moiety 'C24 H33 I N2 Ni'
_chemical_formula_sum 'C24 H33 I N2 Ni'
_chemical_formula_weight 535.13
_chemical_name_systematic
;
 ?
;
_space_group_IT_number 2
_symmetry_cell_setting triclinic
_symmetry_space_group_name_Hall '-P 1'
_symmetry_space_group_name_H-M 'P -1'
_atom_sites_solution_hydrogens geom
_atom_sites_solution_primary direct
_atom_sites_solution_secondary difmap
_audit_creation_method SHELXL-97
_audit_update_record
;
2011-11-07 # Formatted by publCIF
;
_cell_angle_alpha 99.404(2)
_cell_angle_beta 91.338(2)
_cell_angle_gamma 108.408(2)
_cell_formula_units_Z 2
_cell_length_a 8.1838(2)
_cell_length_b 10.9585(5)
_cell_length_c 15.6694(7)
_cell_measurement_reflns_used 8527
_cell_measurement_temperature 173(2)
_cell_measurement_theta_max 27.485
_cell_measurement_theta_min 0.998
_cell_volume 1311.22(9)
_computing_cell_refinement 'Denzo (Nonius B.V., 1998)'
_computing_data_collection 'Collect (Nonius B.V., 1998)'
_computing_data_reduction 'Denzo (Nonius B.V., 1998)'
_computing_molecular_graphics 'PLATON 98 (Spek, 1998)'
_computing_publication_material 'SHELXL-97 (Sheldrick, 1997)'
_computing_structure_refinement 'SHELXL-97 (Sheldrick, 1997)'
_computing_structure_solution 'SHELXS-97 (Sheldrick, 1997)'
_diffrn_ambient_temperature 173(2)
_diffrn_measured_fraction_theta_full 0.994
_diffrn_measured_fraction_theta_max 0.994
_diffrn_measurement_device_type KappaCCD
_diffrn_measurement_method 'phi and omega scans'
_diffrn_radiation_monochromator graphite
_diffrn_radiation_source 'fine-focus sealed tube'
_diffrn_radiation_type MoK\a
_diffrn_radiation_wavelength 0.71073
_diffrn_reflns_av_R_equivalents 0.0517
_diffrn_reflns_av_sigmaI/netI 0.0551
_diffrn_reflns_limit_h_max 10
_diffrn_reflns_limit_h_min -10
_diffrn_reflns_limit_k_max 14
_diffrn_reflns_limit_k_min -11
_diffrn_reflns_limit_l_max 20
_diffrn_reflns_limit_l_min -18
_diffrn_reflns_number 13016
_diffrn_reflns_theta_full 27.47
_diffrn_reflns_theta_max 27.47
_diffrn_reflns_theta_min 1.32
_exptl_absorpt_coefficient_mu 1.927
_exptl_absorpt_correction_T_max 0.54821
_exptl_absorpt_correction_T_min 0.47542
_exptl_absorpt_correction_type multi-scan
_exptl_absorpt_process_details 'MULscanABS in PLATON (Spek, 2003)'
_exptl_crystal_colour red
_exptl_crystal_density_diffrn 1.355
_exptl_crystal_density_method 'not measured'
_exptl_crystal_description block
_exptl_crystal_F_000 544
_exptl_crystal_size_max 0.40
_exptl_crystal_size_mid 0.35
_exptl_crystal_size_min 0.30
_refine_diff_density_max 1.238
_refine_diff_density_min -1.231
_refine_diff_density_rms 0.183
_refine_ls_extinction_coef 0.0083(10)
_refine_ls_extinction_expression Fc^*^=kFc[1+0.001xFc^2^\l^3^/sin(2\q)]^-1/4^
_refine_ls_extinction_method SHELXL
_refine_ls_goodness_of_fit_ref 1.061
_refine_ls_hydrogen_treatment constr
_refine_ls_matrix_type full
_refine_ls_number_parameters 259
_refine_ls_number_reflns 5982
_refine_ls_number_restraints 0
_refine_ls_restrained_S_all 1.061
_refine_ls_R_factor_all 0.0579
_refine_ls_R_factor_gt 0.0412
_refine_ls_shift/su_max 0.001
_refine_ls_shift/su_mean 0.000
_refine_ls_structure_factor_coef Fsqd
_refine_ls_weighting_details 'calc w=1/[\s^2^(Fo^2^)+(0.0646P)^2^+0.0000P] where P=(Fo^2^+2Fc^2^)/3'
_refine_ls_weighting_scheme calc
_refine_ls_wR_factor_gt 0.1081
_refine_ls_wR_factor_ref 0.1153
_reflns_number_gt 4645
_reflns_number_total 5982
_reflns_threshold_expression I>2sigma(I)
_cod_data_source_file om201101g_si_001.cif
_cod_data_source_block chet15
_cod_depositor_comments
;
The following automatic conversions were performed:

'_symmetry_cell_setting' value 'Triclinic' changed to 'triclinic'
according to /home/saulius/struct/CIF-dictionaries/cif_core.dic
dictionary named 'cif_core.dic' version 2.4.1 from 2010-06-29.

Automatic conversion script
Id: cif_fix_values 1715 2011-07-08 13:25:40Z adriana 
;
_cod_database_code 4077946

loop_
_symmetry_equiv_pos_as_xyz
'x, y, z'
'-x, -y, -z'

loop_
_atom_site_label
_atom_site_type_symbol
_atom_site_fract_x
_atom_site_fract_y
_atom_site_fract_z
_atom_site_U_iso_or_equiv
_atom_site_adp_type
_atom_site_occupancy
_atom_site_symmetry_multiplicity
_atom_site_calc_flag
_atom_site_refinement_flags
C1 C 0.9141(5) 0.1979(4) 0.4271(2) 0.0414(9) Uani 1 1 d .
H1 H 1.0057 0.1636 0.4343 0.050 Uiso 1 1 calc R
C2 C 0.7620(4) 0.1369(4) 0.3665(2) 0.0391(9) Uani 1 1 d .
H2 H 0.7318 0.0535 0.3300 0.047 Uiso 1 1 calc R
C3 C 0.6699(4) 0.2235(4) 0.3721(2) 0.0372(9) Uani 1 1 d .
H3 H 0.5645 0.2105 0.3395 0.045 Uiso 1 1 calc R
C4 C 0.7615(4) 0.3375(4) 0.4360(2) 0.0405(9) Uani 1 1 d .
H4 H 0.7296 0.4142 0.4499 0.049 Uiso 1 1 calc R
C5 C 0.9031(5) 0.3173(4) 0.4738(2) 0.0398(9) Uani 1 1 d .
H5 H 0.9784 0.3724 0.5217 0.048 Uiso 1 1 calc R
C6 C 1.1195(4) 0.2954(3) 0.27950(19) 0.0246(7) Uani 1 1 d .
C7 C 1.3824(4) 0.3365(4) 0.2276(2) 0.0356(8) Uani 1 1 d .
H7 H 1.4999 0.3795 0.2195 0.043 Uiso 1 1 calc R
C8 C 1.2828(4) 0.2186(3) 0.1845(2) 0.0286(7) Uani 1 1 d .
H8 H 1.3156 0.1632 0.1399 0.034 Uiso 1 1 calc R
C9 C 1.3499(4) 0.5017(3) 0.3511(2) 0.0365(8) Uani 1 1 d .
H9A H 1.4284 0.4875 0.3946 0.044 Uiso 1 1 calc R
H9B H 1.2520 0.5182 0.3812 0.044 Uiso 1 1 calc R
C10 C 1.4451(5) 0.6199(4) 0.3144(3) 0.0427(9) Uani 1 1 d .
H10A H 1.3666 0.6348 0.2712 0.051 Uiso 1 1 calc R
H10B H 1.5429 0.6035 0.2840 0.051 Uiso 1 1 calc R
C11 C 1.5143(5) 0.7428(4) 0.3843(3) 0.0454(10) Uani 1 1 d .
H11A H 1.5639 0.8188 0.3555 0.054 Uiso 1 1 calc R
H11B H 1.4161 0.7569 0.4155 0.054 Uiso 1 1 calc R
C12 C 1.6511(5) 0.7391(5) 0.4506(3) 0.0577(12) Uani 1 1 d .
H12A H 1.5975 0.6763 0.4879 0.087 Uiso 1 1 calc R
H12B H 1.7026 0.8262 0.4862 0.087 Uiso 1 1 calc R
H12C H 1.7411 0.7125 0.4204 0.087 Uiso 1 1 calc R
C13 C 0.9887(4) 0.0686(3) 0.19761(19) 0.0242(7) Uani 1 1 d .
C14 C 0.8473(4) 0.0538(3) 0.1392(2) 0.0272(7) Uani 1 1 d .
C15 C 0.7203(4) -0.0678(4) 0.1227(2) 0.0357(8) Uani 1 1 d .
H15 H 0.6233 -0.0814 0.0836 0.043 Uiso 1 1 calc R
C16 C 0.7307(5) -0.1692(4) 0.1613(3) 0.0437(10) Uani 1 1 d .
H16 H 0.6402 -0.2507 0.1499 0.052 Uiso 1 1 calc R
C17 C 0.8738(5) -0.1525(4) 0.2171(2) 0.0387(9) Uani 1 1 d .
H17 H 0.8820 -0.2236 0.2424 0.046 Uiso 1 1 calc R
C18 C 1.0053(4) -0.0324(3) 0.2361(2) 0.0279(7) Uani 1 1 d .
C19 C 0.8354(4) 0.1628(4) 0.0937(2) 0.0292(7) Uani 1 1 d .
H19 H 0.9236 0.2460 0.1235 0.035 Uiso 1 1 calc R
C20 C 0.8768(6) 0.1366(5) -0.0012(2) 0.0567(12) Uani 1 1 d .
H20A H 0.9890 0.1222 -0.0034 0.085 Uiso 1 1 calc R
H20B H 0.8809 0.2121 -0.0281 0.085 Uiso 1 1 calc R
H20C H 0.7870 0.0588 -0.0327 0.085 Uiso 1 1 calc R
C21 C 0.6584(5) 0.1807(4) 0.0979(3) 0.0460(10) Uani 1 1 d .
H21A H 0.5703 0.1012 0.0673 0.069 Uiso 1 1 calc R
H21B H 0.6580 0.2549 0.0705 0.069 Uiso 1 1 calc R
H21C H 0.6330 0.1975 0.1587 0.069 Uiso 1 1 calc R
C22 C 1.1622(4) -0.0180(4) 0.2966(2) 0.0350(8) Uani 1 1 d .
H22 H 1.2243 0.0774 0.3167 0.042 Uiso 1 1 calc R
C23 C 1.1153(5) -0.0808(4) 0.3765(3) 0.0488(10) Uani 1 1 d .
H23A H 1.0291 -0.0482 0.4061 0.073 Uiso 1 1 calc R
H23B H 1.2190 -0.0587 0.4161 0.073 Uiso 1 1 calc R
H23C H 1.0676 -0.1760 0.3587 0.073 Uiso 1 1 calc R
C24 C 1.2867(5) -0.0782(5) 0.2461(3) 0.0493(10) Uani 1 1 d .
H24A H 1.2295 -0.1723 0.2272 0.074 Uiso 1 1 calc R
H24B H 1.3909 -0.0634 0.2839 0.074 Uiso 1 1 calc R
H24C H 1.3188 -0.0369 0.1953 0.074 Uiso 1 1 calc R
I1 I 0.90705(3) 0.50065(2) 0.264643(15) 0.03729(12) Uani 1 1 d .
N1 N 1.2838(3) 0.3830(3) 0.28524(18) 0.0307(6) Uani 1 1 d .
N2 N 1.1232(3) 0.1946(3) 0.21819(16) 0.0225(6) Uani 1 1 d .
Ni1 Ni 0.93105(5) 0.31962(4) 0.33851(3) 0.02483(13) Uani 1 1 d .

loop_
_atom_site_aniso_label
_atom_site_aniso_U_11
_atom_site_aniso_U_22
_atom_site_aniso_U_33
_atom_site_aniso_U_23
_atom_site_aniso_U_13
_atom_site_aniso_U_12
C1 0.045(2) 0.043(2) 0.041(2) 0.0193(18) 0.0132(16) 0.0152(18)
C2 0.043(2) 0.033(2) 0.037(2) 0.0054(16) 0.0146(15) 0.0050(16)
C3 0.0259(16) 0.046(2) 0.0348(19) 0.0063(17) 0.0090(13) 0.0043(15)
C4 0.043(2) 0.041(2) 0.041(2) 0.0074(17) 0.0239(16) 0.0167(17)
C5 0.044(2) 0.046(2) 0.0236(17) 0.0028(16) 0.0057(14) 0.0081(17)
C6 0.0270(15) 0.0208(16) 0.0247(15) 0.0039(13) 0.0021(12) 0.0060(13)
C7 0.0273(16) 0.031(2) 0.046(2) 0.0011(17) 0.0120(14) 0.0077(14)
C8 0.0256(15) 0.0246(18) 0.0341(18) -0.0003(14) 0.0094(13) 0.0083(13)
C9 0.0334(18) 0.0258(19) 0.043(2) -0.0026(16) 0.0040(14) 0.0042(15)
C10 0.044(2) 0.036(2) 0.049(2) 0.0077(18) 0.0060(16) 0.0133(17)
C11 0.046(2) 0.028(2) 0.054(2) -0.0019(18) 0.0102(17) 0.0042(17)
C12 0.049(2) 0.048(3) 0.065(3) -0.007(2) 0.000(2) 0.009(2)
C13 0.0252(15) 0.0240(17) 0.0237(15) 0.0001(13) 0.0065(11) 0.0100(13)
C14 0.0265(15) 0.0279(18) 0.0259(16) -0.0029(14) 0.0035(12) 0.0107(13)
C15 0.0293(17) 0.035(2) 0.0372(19) -0.0021(16) -0.0020(14) 0.0067(15)
C16 0.0379(19) 0.028(2) 0.055(2) 0.0015(18) -0.0018(16) -0.0007(16)
C17 0.047(2) 0.0239(19) 0.044(2) 0.0055(16) 0.0042(16) 0.0093(16)
C18 0.0297(16) 0.0250(18) 0.0302(17) 0.0047(14) 0.0050(12) 0.0104(13)
C19 0.0320(17) 0.0337(19) 0.0261(17) 0.0023(14) -0.0009(12) 0.0180(14)
C20 0.090(3) 0.066(3) 0.034(2) 0.015(2) 0.020(2) 0.048(3)
C21 0.040(2) 0.047(3) 0.054(2) -0.004(2) -0.0068(17) 0.0245(18)
C22 0.0428(19) 0.0264(19) 0.0354(19) 0.0055(15) -0.0034(15) 0.0112(15)
C23 0.065(3) 0.040(2) 0.042(2) 0.0093(19) -0.0042(18) 0.018(2)
C24 0.049(2) 0.054(3) 0.053(2) 0.010(2) -0.0038(17) 0.028(2)
I1 0.04234(17) 0.02792(16) 0.04467(18) 0.00687(11) 0.00579(10) 0.01533(11)
N1 0.0221(13) 0.0248(15) 0.0396(16) -0.0027(12) 0.0061(11) 0.0036(11)
N2 0.0205(12) 0.0205(14) 0.0250(13) 0.0007(11) 0.0019(9) 0.0062(10)
Ni1 0.0245(2) 0.0234(2) 0.0259(2) 0.00131(17) 0.00628(15) 0.00807(17)

loop_
_atom_type_symbol
_atom_type_description
_atom_type_scat_dispersion_real
_atom_type_scat_dispersion_imag
_atom_type_scat_source
C C 0.0033 0.0016 'International Tables Vol C Tables 4.2.6.8 and 6.1.1.4'
H H 0.0000 0.0000 'International Tables Vol C Tables 4.2.6.8 and 6.1.1.4'
I I -0.4742 1.8119 'International Tables Vol C Tables 4.2.6.8 and 6.1.1.4'
N N 0.0061 0.0033 'International Tables Vol C Tables 4.2.6.8 and 6.1.1.4'
Ni Ni 0.3393 1.1124 'International Tables Vol C Tables 4.2.6.8 and 6.1.1.4'

loop_
_geom_angle_atom_site_label_1
_geom_angle_atom_site_label_2
_geom_angle_atom_site_label_3
_geom_angle
C5 C1 C2 108.7(4)
C5 C1 Ni1 73.5(2)
C2 C1 Ni1 73.9(2)
C5 C1 H1 125.7
C2 C1 H1 125.7
Ni1 C1 H1 118.7
C3 C2 C1 106.7(3)
C3 C2 Ni1 72.3(2)
C1 C2 Ni1 65.89(19)
C3 C2 H2 126.6
C1 C2 H2 126.6
Ni1 C2 H2 126.7
C2 C3 C4 108.2(3)
C2 C3 Ni1 70.71(19)
C4 C3 Ni1 67.81(18)
C2 C3 H3 125.9
C4 C3 H3 125.9
Ni1 C3 H3 127.1
C5 C4 C3 109.2(4)
C5 C4 Ni1 72.1(2)
C3 C4 Ni1 72.90(19)
C5 C4 H4 125.4
C3 C4 H4 125.4
Ni1 C4 H4 121.3
C4 C5 C1 106.7(3)
C4 C5 Ni1 70.0(2)
C1 C5 Ni1 67.0(2)
C4 C5 H5 126.7
C1 C5 H5 126.7
Ni1 C5 H5 127.9
N2 C6 N1 104.0(3)
N2 C6 Ni1 128.9(2)
N1 C6 Ni1 126.9(2)
C8 C7 N1 107.6(3)
C8 C7 H7 126.2
N1 C7 H7 126.2
C7 C8 N2 106.2(3)
C7 C8 H8 126.9
N2 C8 H8 126.9
N1 C9 C10 113.3(3)
N1 C9 H9A 108.9
C10 C9 H9A 108.9
N1 C9 H9B 108.9
C10 C9 H9B 108.9
H9A C9 H9B 107.7
C9 C10 C11 112.5(3)
C9 C10 H10A 109.1
C11 C10 H10A 109.1
C9 C10 H10B 109.1
C11 C10 H10B 109.1
H10A C10 H10B 107.8
C12 C11 C10 115.0(4)
C12 C11 H11A 108.5
C10 C11 H11A 108.5
C12 C11 H11B 108.5
C10 C11 H11B 108.5
H11A C11 H11B 107.5
C11 C12 H12A 109.5
C11 C12 H12B 109.5
H12A C12 H12B 109.5
C11 C12 H12C 109.5
H12A C12 H12C 109.5
H12B C12 H12C 109.5
C18 C13 C14 122.8(3)
C18 C13 N2 118.3(3)
C14 C13 N2 118.8(3)
C15 C14 C13 116.7(3)
C15 C14 C19 120.9(3)
C13 C14 C19 122.3(3)
C16 C15 C14 122.0(3)
C16 C15 H15 119.0
C14 C15 H15 119.0
C15 C16 C17 120.0(3)
C15 C16 H16 120.0
C17 C16 H16 120.0
C16 C17 C18 120.6(4)
C16 C17 H17 119.7
C18 C17 H17 119.7
C13 C18 C17 117.9(3)
C13 C18 C22 122.9(3)
C17 C18 C22 119.2(3)
C14 C19 C21 112.1(3)
C14 C19 C20 110.3(3)
C21 C19 C20 110.0(3)
C14 C19 H19 108.1
C21 C19 H19 108.1
C20 C19 H19 108.1
C19 C20 H20A 109.5
C19 C20 H20B 109.5
H20A C20 H20B 109.5
C19 C20 H20C 109.5
H20A C20 H20C 109.5
H20B C20 H20C 109.5
C19 C21 H21A 109.5
C19 C21 H21B 109.5
H21A C21 H21B 109.5
C19 C21 H21C 109.5
H21A C21 H21C 109.5
H21B C21 H21C 109.5
C23 C22 C18 113.5(3)
C23 C22 C24 109.3(3)
C18 C22 C24 109.6(3)
C23 C22 H22 108.1
C18 C22 H22 108.1
C24 C22 H22 108.1
C22 C23 H23A 109.5
C22 C23 H23B 109.5
H23A C23 H23B 109.5
C22 C23 H23C 109.5
H23A C23 H23C 109.5
H23B C23 H23C 109.5
C22 C24 H24A 109.5
C22 C24 H24B 109.5
H24A C24 H24B 109.5
C22 C24 H24C 109.5
H24A C24 H24C 109.5
H24B C24 H24C 109.5
C7 N1 C6 110.6(3)
C7 N1 C9 124.5(3)
C6 N1 C9 124.5(3)
C6 N2 C8 111.5(2)
C6 N2 C13 125.3(2)
C8 N2 C13 122.6(3)
C6 Ni1 C1 100.40(15)
C6 Ni1 C4 162.82(15)
C1 Ni1 C4 65.32(16)
C6 Ni1 C5 124.87(14)
C1 Ni1 C5 39.53(16)
C4 Ni1 C5 37.96(15)
C6 Ni1 C2 111.23(14)
C1 Ni1 C2 40.17(14)
C4 Ni1 C2 64.72(15)
C5 Ni1 C2 65.69(14)
C6 Ni1 C3 145.04(14)
C1 Ni1 C3 64.81(15)
C4 Ni1 C3 39.28(14)
C5 Ni1 C3 64.49(13)
C2 Ni1 C3 37.04(15)
C6 Ni1 I1 95.53(10)
C1 Ni1 I1 162.59(12)
C4 Ni1 I1 97.73(12)
C5 Ni1 I1 124.03(12)
C2 Ni1 I1 137.78(11)
C3 Ni1 I1 105.12(11)

loop_
_geom_bond_atom_site_label_1
_geom_bond_atom_site_label_2
_geom_bond_distance
C1 C5 1.421(6)
C1 C2 1.452(5)
C1 Ni1 2.055(4)
C1 H1 0.9500
C2 C3 1.381(6)
C2 Ni1 2.164(4)
C2 H2 0.9500
C3 C4 1.446(5)
C3 Ni1 2.183(3)
C3 H3 0.9500
C4 C5 1.385(6)
C4 Ni1 2.115(3)
C4 H4 0.9500
C5 Ni1 2.141(3)
C5 H5 0.9500
C6 N2 1.349(4)
C6 N1 1.374(4)
C6 Ni1 1.884(3)
C7 C8 1.346(5)
C7 N1 1.367(4)
C7 H7 0.9500
C8 N2 1.384(4)
C8 H8 0.9500
C9 N1 1.463(4)
C9 C10 1.497(5)
C9 H9A 0.9900
C9 H9B 0.9900
C10 C11 1.531(5)
C10 H10A 0.9900
C10 H10B 0.9900
C11 C12 1.524(6)
C11 H11A 0.9900
C11 H11B 0.9900
C12 H12A 0.9800
C12 H12B 0.9800
C12 H12C 0.9800
C13 C18 1.385(5)
C13 C14 1.410(4)
C13 N2 1.449(4)
C14 C15 1.387(5)
C14 C19 1.514(5)
C15 C16 1.372(6)
C15 H15 0.9500
C16 C17 1.390(5)
C16 H16 0.9500
C17 C18 1.393(5)
C17 H17 0.9500
C18 C22 1.529(5)
C19 C21 1.523(5)
C19 C20 1.534(5)
C19 H19 1.0000
C20 H20A 0.9800
C20 H20B 0.9800
C20 H20C 0.9800
C21 H21A 0.9800
C21 H21B 0.9800
C21 H21C 0.9800
C22 C23 1.525(5)
C22 C24 1.546(5)
C22 H22 1.0000
C23 H23A 0.9800
C23 H23B 0.9800
C23 H23C 0.9800
C24 H24A 0.9800
C24 H24B 0.9800
C24 H24C 0.9800
I1 Ni1 2.5099(5)

loop_
_geom_torsion_atom_site_label_1
_geom_torsion_atom_site_label_2
_geom_torsion_atom_site_label_3
_geom_torsion_atom_site_label_4
_geom_torsion
C5 C1 C2 C3 4.8(4)
Ni1 C1 C2 C3 -61.1(3)
C5 C1 C2 Ni1 65.9(2)
C1 C2 C3 C4 -0.5(4)
Ni1 C2 C3 C4 -57.6(2)
C1 C2 C3 Ni1 57.0(2)
C2 C3 C4 C5 -4.0(4)
Ni1 C3 C4 C5 -63.4(2)
C2 C3 C4 Ni1 59.3(2)
C3 C4 C5 C1 6.9(4)
Ni1 C4 C5 C1 -57.0(2)
C3 C4 C5 Ni1 63.9(2)
C2 C1 C5 C4 -7.2(4)
Ni1 C1 C5 C4 58.9(3)
C2 C1 C5 Ni1 -66.1(2)
N1 C7 C8 N2 -0.8(4)
N1 C9 C10 C11 -179.6(3)
C9 C10 C11 C12 64.6(5)
C18 C13 C14 C15 1.4(5)
N2 C13 C14 C15 -178.8(3)
C18 C13 C14 C19 -176.6(3)
N2 C13 C14 C19 3.1(4)
C13 C14 C15 C16 0.1(5)
C19 C14 C15 C16 178.2(3)
C14 C15 C16 C17 -1.7(6)
C15 C16 C17 C18 1.7(6)
C14 C13 C18 C17 -1.4(5)
N2 C13 C18 C17 178.9(3)
C14 C13 C18 C22 177.4(3)
N2 C13 C18 C22 -2.3(5)
C16 C17 C18 C13 -0.2(5)
C16 C17 C18 C22 -179.1(3)
C15 C14 C19 C21 48.8(4)
C13 C14 C19 C21 -133.2(3)
C15 C14 C19 C20 -74.1(4)
C13 C14 C19 C20 103.9(4)
C13 C18 C22 C23 137.5(4)
C17 C18 C22 C23 -43.7(5)
C13 C18 C22 C24 -100.0(4)
C17 C18 C22 C24 78.8(4)
C8 C7 N1 C6 -0.1(4)
C8 C7 N1 C9 172.9(3)
N2 C6 N1 C7 1.0(4)
Ni1 C6 N1 C7 -174.8(3)
N2 C6 N1 C9 -172.0(3)
Ni1 C6 N1 C9 12.2(5)
C10 C9 N1 C7 54.1(5)
C10 C9 N1 C6 -133.9(4)
N1 C6 N2 C8 -1.5(4)
Ni1 C6 N2 C8 174.2(3)
N1 C6 N2 C13 170.1(3)
Ni1 C6 N2 C13 -14.2(5)
C7 C8 N2 C6 1.5(4)
C7 C8 N2 C13 -170.4(3)
C18 C13 N2 C6 -95.6(4)
C14 C13 N2 C6 84.7(4)
C18 C13 N2 C8 75.2(4)
C14 C13 N2 C8 -104.5(4)
N2 C6 Ni1 C1 77.7(3)
N1 C6 Ni1 C1 -107.5(3)
N2 C6 Ni1 C4 110.2(5)
N1 C6 Ni1 C4 -75.0(6)
N2 C6 Ni1 C5 111.8(3)
N1 C6 Ni1 C5 -73.4(3)
N2 C6 Ni1 C2 37.3(3)
N1 C6 Ni1 C2 -147.9(3)
N2 C6 Ni1 C3 17.2(4)
N1 C6 Ni1 C3 -168.0(3)
N2 C6 Ni1 I1 -109.4(3)
N1 C6 Ni1 I1 65.4(3)
C5 C1 Ni1 C6 133.7(2)
C2 C1 Ni1 C6 -110.7(2)
C5 C1 Ni1 C4 -36.2(2)
C2 C1 Ni1 C4 79.4(2)
C2 C1 Ni1 C5 115.6(3)
C5 C1 Ni1 C2 -115.6(3)
C5 C1 Ni1 C3 -79.8(2)
C2 C1 Ni1 C3 35.9(2)
C5 C1 Ni1 I1 -22.2(5)
C2 C1 Ni1 I1 93.4(4)
C5 C4 Ni1 C6 2.1(6)
C3 C4 Ni1 C6 -115.3(5)
C5 C4 Ni1 C1 37.7(2)
C3 C4 Ni1 C1 -79.7(3)
C3 C4 Ni1 C5 -117.5(4)
C5 C4 Ni1 C2 82.2(3)
C3 C4 Ni1 C2 -35.2(2)
C5 C4 Ni1 C3 117.5(4)
C5 C4 Ni1 I1 -138.1(2)
C3 C4 Ni1 I1 104.5(2)
C4 C5 Ni1 C6 -179.2(2)
C1 C5 Ni1 C6 -60.1(3)
C4 C5 Ni1 C1 -119.1(3)
C1 C5 Ni1 C4 119.1(3)
C4 C5 Ni1 C2 -79.5(2)
C1 C5 Ni1 C2 39.7(2)
C4 C5 Ni1 C3 -38.5(2)
C1 C5 Ni1 C3 80.6(2)
C4 C5 Ni1 I1 53.0(3)
C1 C5 Ni1 I1 172.16(17)
C3 C2 Ni1 C6 -160.9(2)
C1 C2 Ni1 C6 80.8(2)
C3 C2 Ni1 C1 118.3(3)
C3 C2 Ni1 C4 37.3(2)
C1 C2 Ni1 C4 -81.0(2)
C3 C2 Ni1 C5 79.3(2)
C1 C2 Ni1 C5 -39.0(2)
C1 C2 Ni1 C3 -118.3(3)
C3 C2 Ni1 I1 -35.3(3)
C1 C2 Ni1 I1 -153.60(19)
C2 C3 Ni1 C6 32.2(3)
C4 C3 Ni1 C6 152.2(3)
C2 C3 Ni1 C1 -38.9(2)
C4 C3 Ni1 C1 81.2(3)
C2 C3 Ni1 C4 -120.0(3)
C2 C3 Ni1 C5 -82.8(2)
C4 C3 Ni1 C5 37.2(2)
C4 C3 Ni1 C2 120.0(3)
C2 C3 Ni1 I1 156.29(19)
C4 C3 Ni1 I1 -83.7(2)
